data_4081746
loop_
_publ_author_name
'Xu, Bao-Hua'
'Bussmann, Kathrin'
'Fr\"ohlich, Roland'
'Daniliuc, Constantin G.'
'Brandenburg, Jan Gerit'
'Grimme, Stefan'
'Kehr, Gerald'
'Erker, Gerhard'

_publ_section_title
;
 An Enamine/HB(C6F5)2Adduct as a Dormant State in Frustrated Lewis Pair
 Chemistry
;
_journal_issue 22
_journal_name_full Organometallics
_journal_page_first 6745
_journal_paper_doi 10.1021/om4004225
_journal_volume 32
_journal_year 2013
_chemical_formula_sum 'C22 H20 B F10 N'
_chemical_formula_weight 499.20
_chemical_name_systematic
; 
 ? 
;
_space_group_IT_number 14
_symmetry_cell_setting monoclinic
_symmetry_space_group_name_Hall '-P 2yn'
_symmetry_space_group_name_H-M 'P 1 21/n 1'
_atom_sites_solution_hydrogens geom
_atom_sites_solution_primary direct
_atom_sites_solution_secondary difmap
_audit_creation_method SHELXL-97
_cell_angle_alpha 90.00
_cell_angle_beta 102.097(3)
_cell_angle_gamma 90.00
_cell_formula_units_Z 4
_cell_length_a 11.9859(8)
_cell_length_b 10.9740(7)
_cell_length_c 16.7187(6)
_cell_measurement_reflns_used 3554
_cell_measurement_temperature 223(2)
_cell_measurement_theta_max 68.25
_cell_measurement_theta_min 0.88
_cell_volume 2150.2(2)
_computing_cell_refinement 'Collect (Nonius B.V., 1998)'
_computing_data_collection 'Collect (Nonius B.V., 1998)'
_computing_data_reduction 'Denzo-SMN (Otwinowski & Minor, 1997)'
_computing_molecular_graphics 'XP (BrukerAXS, 2000)'
_computing_publication_material 'SHELXL-97 (Sheldrick, 1997)'
_computing_structure_refinement 'SHELXL-97 (Sheldrick, 1997)'
_computing_structure_solution 'SHELXS-97 (Sheldrick, 1990)'
_diffrn_ambient_temperature 223(2)
_diffrn_measured_fraction_theta_full 0.952
_diffrn_measured_fraction_theta_max 0.952
_diffrn_measurement_device_type 'Nonius KappaCCD APEXII'
_diffrn_measurement_method '\w and \f scans'
_diffrn_radiation_monochromator graphite
_diffrn_radiation_source 'fine-focus sealed tube'
_diffrn_radiation_type CuK\a
_diffrn_radiation_wavelength 1.54178
_diffrn_reflns_av_R_equivalents 0.063
_diffrn_reflns_av_sigmaI/netI 0.0326
_diffrn_reflns_limit_h_max 14
_diffrn_reflns_limit_h_min 0
_diffrn_reflns_limit_k_max 13
_diffrn_reflns_limit_k_min 0
_diffrn_reflns_limit_l_max 19
_diffrn_reflns_limit_l_min -19
_diffrn_reflns_number 17568
_diffrn_reflns_theta_full 67.18
_diffrn_reflns_theta_max 67.18
_diffrn_reflns_theta_min 4.85
_exptl_absorpt_coefficient_mu 1.337
_exptl_absorpt_correction_T_max 0.9610
_exptl_absorpt_correction_T_min 0.8046
_exptl_absorpt_correction_type multi-scan
_exptl_absorpt_process_details 'Denzo (Otwinowski, Borek, Majewski & Minor, 2003)'
_exptl_crystal_colour colourless
_exptl_crystal_density_diffrn 1.542
_exptl_crystal_density_method 'not measured'
_exptl_crystal_description plate
_exptl_crystal_F_000 1016
_exptl_crystal_size_max 0.17
_exptl_crystal_size_mid 0.13
_exptl_crystal_size_min 0.03
_refine_diff_density_max 0.243
_refine_diff_density_min -0.207
_refine_diff_density_rms 0.046
_refine_ls_extinction_method none
_refine_ls_goodness_of_fit_ref 1.044
_refine_ls_hydrogen_treatment mixed
_refine_ls_matrix_type full
_refine_ls_number_parameters 315
_refine_ls_number_reflns 3654
_refine_ls_number_restraints 0
_refine_ls_restrained_S_all 1.044
_refine_ls_R_factor_all 0.0747
_refine_ls_R_factor_gt 0.0546
_refine_ls_shift/su_max 0.000
_refine_ls_shift/su_mean 0.000
_refine_ls_structure_factor_coef Fsqd
_refine_ls_weighting_details 'calc w=1/[\s^2^(Fo^2^)+(0.0634P)^2^+1.5537P] where P=(Fo^2^+2Fc^2^)/3'
_refine_ls_weighting_scheme calc
_refine_ls_wR_factor_gt 0.1316
_refine_ls_wR_factor_ref 0.1470
_reflns_number_gt 2780
_reflns_number_total 3654
_reflns_threshold_expression >2sigma(I)
_cod_data_source_file om4004225_si_004.cif
_cod_data_source_block erk6807
_cod_original_sg_symbol_H-M P21/n
_cod_database_code 4081746

loop_
_symmetry_equiv_pos_as_xyz
'x, y, z'
'-x+1/2, y+1/2, -z+1/2'
'-x, -y, -z'
'x-1/2, -y-1/2, z-1/2'

loop_
_atom_site_label
_atom_site_type_symbol
_atom_site_fract_x
_atom_site_fract_y
_atom_site_fract_z
_atom_site_U_iso_or_equiv
_atom_site_adp_type
_atom_site_occupancy
_atom_site_symmetry_multiplicity
_atom_site_calc_flag
_atom_site_refinement_flags
B1 B 0.3877(2) 0.6162(3) 0.21099(17) 0.0428(7) Uani 1 1 d .
H01 H 0.3476(17) 0.5164(19) 0.1670(12) 0.021(5) Uiso 1 1 d .
N1 N 0.27880(17) 0.6455(2) 0.02220(12) 0.0406(5) Uani 1 1 d .
H02 H 0.281(2) 0.576(3) 0.0538(17) 0.049(8) Uiso 1 1 d .
C1 C 0.3093(2) 0.7509(2) 0.08143(15) 0.0442(6) Uani 1 1 d .
H1 H 0.2436 0.7631 0.1080 0.053 Uiso 1 1 calc R
C2 C 0.4139(2) 0.7240(3) 0.15009(14) 0.0427(6) Uani 1 1 d .
H2 H 0.4757 0.6948 0.1239 0.051 Uiso 1 1 calc R
C3 C 0.4439(3) 0.8544(3) 0.18016(16) 0.0534(7) Uani 1 1 d .
H3A H 0.3923 0.8830 0.2145 0.064 Uiso 1 1 calc R
H3B H 0.5226 0.8590 0.2116 0.064 Uiso 1 1 calc R
C4 C 0.4292(3) 0.9293(3) 0.10154(19) 0.0756(10) Uani 1 1 d .
H4A H 0.4127 1.0146 0.1121 0.091 Uiso 1 1 calc R
H4B H 0.4987 0.9262 0.0795 0.091 Uiso 1 1 calc R
C5 C 0.3306(3) 0.8729(3) 0.04248(18) 0.0604(8) Uani 1 1 d .
H5A H 0.3500 0.8600 -0.0110 0.072 Uiso 1 1 calc R
H5B H 0.2630 0.9251 0.0354 0.072 Uiso 1 1 calc R
C6 C 0.1614(2) 0.6577(3) -0.03080(16) 0.0505(7) Uani 1 1 d .
H6A H 0.1592 0.7293 -0.0662 0.061 Uiso 1 1 calc R
H6B H 0.1059 0.6702 0.0039 0.061 Uiso 1 1 calc R
C7 C 0.1288(2) 0.5456(3) -0.08316(18) 0.0592(8) Uani 1 1 d .
H7A H 0.0539 0.5583 -0.1191 0.071 Uiso 1 1 calc R
H7B H 0.1231 0.4756 -0.0479 0.071 Uiso 1 1 calc R
C8 C 0.2165(3) 0.5182(4) -0.13501(18) 0.0670(9) Uani 1 1 d .
H8A H 0.1964 0.4420 -0.1651 0.080 Uiso 1 1 calc R
H8B H 0.2160 0.5837 -0.1749 0.080 Uiso 1 1 calc R
C9 C 0.3344(2) 0.5073(3) -0.08096(16) 0.0561(8) Uani 1 1 d .
H9A H 0.3369 0.4365 -0.0449 0.067 Uiso 1 1 calc R
H9B H 0.3907 0.4948 -0.1151 0.067 Uiso 1 1 calc R
C10 C 0.3641(2) 0.6209(3) -0.03002(16) 0.0530(7) Uani 1 1 d .
H10A H 0.4401 0.6115 0.0051 0.064 Uiso 1 1 calc R
H10B H 0.3666 0.6906 -0.0662 0.064 Uiso 1 1 calc R
C11 C 0.4964(2) 0.5560(3) 0.27490(14) 0.0441(6) Uani 1 1 d .
F12 F 0.64518(13) 0.67381(16) 0.23890(9) 0.0573(4) Uani 1 1 d .
C12 C 0.6114(2) 0.5825(3) 0.28291(15) 0.0468(6) Uani 1 1 d .
F13 F 0.80817(14) 0.5522(2) 0.33728(10) 0.0727(6) Uani 1 1 d .
C13 C 0.6984(2) 0.5202(3) 0.33360(16) 0.0553(8) Uani 1 1 d .
F14 F 0.75783(18) 0.3657(2) 0.43116(12) 0.0885(7) Uani 1 1 d .
C14 C 0.6739(3) 0.4277(3) 0.38162(17) 0.0633(9) Uani 1 1 d .
F15 F 0.5346(2) 0.3079(2) 0.42556(14) 0.0961(7) Uani 1 1 d .
C15 C 0.5618(3) 0.3987(3) 0.37819(18) 0.0632(8) Uani 1 1 d .
F16 F 0.36863(15) 0.42712(18) 0.32597(11) 0.0714(5) Uani 1 1 d .
C16 C 0.4779(2) 0.4626(3) 0.32607(17) 0.0546(7) Uani 1 1 d .
C21 C 0.2907(2) 0.6629(3) 0.25979(15) 0.0431(6) Uani 1 1 d .
F22 F 0.42606(14) 0.75897(17) 0.36388(9) 0.0609(5) Uani 1 1 d .
C22 C 0.3160(2) 0.7317(3) 0.33033(16) 0.0479(6) Uani 1 1 d .
F23 F 0.26693(18) 0.84487(19) 0.43883(10) 0.0774(6) Uani 1 1 d .
C23 C 0.2354(3) 0.7768(3) 0.37026(17) 0.0581(8) Uani 1 1 d .
F24 F 0.04284(18) 0.7964(2) 0.37888(14) 0.0937(7) Uani 1 1 d .
C24 C 0.1232(3) 0.7524(3) 0.3403(2) 0.0640(9) Uani 1 1 d .
F25 F -0.01891(15) 0.6599(2) 0.24060(14) 0.0885(7) Uani 1 1 d .
C25 C 0.0917(2) 0.6844(3) 0.2707(2) 0.0611(8) Uani 1 1 d .
F26 F 0.13785(14) 0.57483(17) 0.16298(10) 0.0653(5) Uani 1 1 d .
C26 C 0.1753(2) 0.6415(3) 0.23252(17) 0.0496(7) Uani 1 1 d .

loop_
_atom_site_aniso_label
_atom_site_aniso_U_11
_atom_site_aniso_U_22
_atom_site_aniso_U_33
_atom_site_aniso_U_23
_atom_site_aniso_U_13
_atom_site_aniso_U_12
B1 0.0384(15) 0.0502(19) 0.0383(14) -0.0037(13) 0.0051(12) -0.0019(13)
N1 0.0348(11) 0.0532(14) 0.0329(10) -0.0040(10) 0.0046(8) 0.0020(10)
C1 0.0432(14) 0.0500(16) 0.0390(13) -0.0055(11) 0.0078(11) 0.0025(12)
C2 0.0387(13) 0.0531(16) 0.0353(12) -0.0061(11) 0.0056(10) -0.0027(12)
C3 0.0612(17) 0.0539(18) 0.0433(14) -0.0038(13) 0.0069(13) -0.0075(14)
C4 0.100(3) 0.063(2) 0.0579(18) 0.0044(16) 0.0029(18) -0.024(2)
C5 0.069(2) 0.0521(19) 0.0567(17) 0.0054(14) 0.0049(15) 0.0028(15)
C6 0.0357(14) 0.0676(19) 0.0438(14) -0.0043(13) -0.0017(11) 0.0075(13)
C7 0.0421(15) 0.073(2) 0.0553(16) -0.0096(15) -0.0069(13) 0.0016(14)
C8 0.0577(18) 0.090(3) 0.0472(15) -0.0203(16) -0.0039(14) 0.0071(17)
C9 0.0503(16) 0.077(2) 0.0406(14) -0.0137(14) 0.0094(12) 0.0019(15)
C10 0.0409(14) 0.080(2) 0.0403(13) -0.0130(14) 0.0137(11) -0.0022(14)
C11 0.0429(14) 0.0523(17) 0.0369(12) -0.0043(12) 0.0080(11) -0.0017(12)
F12 0.0447(9) 0.0780(12) 0.0491(8) 0.0035(8) 0.0090(7) -0.0058(8)
C12 0.0462(15) 0.0584(18) 0.0355(12) -0.0017(12) 0.0082(11) 0.0008(13)
F13 0.0436(9) 0.1159(16) 0.0548(9) 0.0008(10) 0.0014(7) 0.0061(10)
C13 0.0390(15) 0.081(2) 0.0431(14) -0.0070(15) 0.0023(12) 0.0021(14)
F14 0.0754(13) 0.1047(17) 0.0746(12) 0.0215(11) -0.0091(10) 0.0236(12)
C14 0.0610(19) 0.075(2) 0.0470(15) 0.0067(15) -0.0038(14) 0.0150(17)
F15 0.0946(16) 0.0922(16) 0.0959(15) 0.0439(13) 0.0074(12) -0.0002(13)
C15 0.065(2) 0.066(2) 0.0565(17) 0.0136(16) 0.0061(15) 0.0020(16)
F16 0.0575(11) 0.0741(13) 0.0823(12) 0.0185(10) 0.0139(9) -0.0095(9)
C16 0.0483(16) 0.0620(19) 0.0518(15) 0.0004(14) 0.0067(13) -0.0023(14)
C21 0.0382(13) 0.0515(16) 0.0393(13) -0.0025(11) 0.0073(11) -0.0067(12)
F22 0.0514(9) 0.0769(12) 0.0503(9) -0.0194(8) 0.0013(7) -0.0060(8)
C22 0.0458(14) 0.0567(18) 0.0420(13) -0.0044(12) 0.0109(11) -0.0020(13)
F23 0.1023(15) 0.0822(14) 0.0527(9) -0.0152(9) 0.0275(10) 0.0103(11)
C23 0.069(2) 0.062(2) 0.0481(15) -0.0070(14) 0.0243(14) 0.0005(15)
F24 0.0843(14) 0.1017(17) 0.1155(17) -0.0035(13) 0.0678(13) 0.0127(12)
C24 0.0621(19) 0.065(2) 0.076(2) 0.0038(17) 0.0399(17) 0.0062(16)
F25 0.0412(10) 0.1046(17) 0.1220(17) 0.0014(13) 0.0222(10) -0.0100(10)
C25 0.0387(15) 0.071(2) 0.077(2) 0.0049(17) 0.0181(14) -0.0076(14)
F26 0.0492(9) 0.0767(12) 0.0655(10) -0.0150(9) 0.0017(8) -0.0159(8)
C26 0.0450(15) 0.0521(17) 0.0519(15) -0.0055(13) 0.0104(12) -0.0087(13)

loop_
_atom_type_symbol
_atom_type_description
_atom_type_scat_dispersion_real
_atom_type_scat_dispersion_imag
_atom_type_scat_source
C C 0.0181 0.0091 'International Tables Vol C Tables 4.2.6.8 and 6.1.1.4'
H H 0.0000 0.0000 'International Tables Vol C Tables 4.2.6.8 and 6.1.1.4'
B B 0.0090 0.0039 'International Tables Vol C Tables 4.2.6.8 and 6.1.1.4'
N N 0.0311 0.0180 'International Tables Vol C Tables 4.2.6.8 and 6.1.1.4'
F F 0.0727 0.0534 'International Tables Vol C Tables 4.2.6.8 and 6.1.1.4'

loop_
_geom_angle_atom_site_label_1
_geom_angle_atom_site_label_2
_geom_angle_atom_site_label_3
_geom_angle
C2 B1 C21 109.5(2)
C2 B1 C11 117.9(2)
C21 B1 C11 110.6(2)
C2 B1 H01 109.9(9)
C21 B1 H01 108.5(9)
C11 B1 H01 99.9(9)
C10 N1 C6 109.91(19)
C10 N1 C1 114.6(2)
C6 N1 C1 112.6(2)
C10 N1 H02 104.1(18)
C6 N1 H02 108.7(18)
C1 N1 H02 106.3(17)
N1 C1 C5 115.3(2)
N1 C1 C2 112.8(2)
C5 C1 C2 107.6(2)
N1 C1 H1 106.9
C5 C1 H1 106.9
C2 C1 H1 106.9
C3 C2 C1 99.4(2)
C3 C2 B1 122.2(2)
C1 C2 B1 111.8(2)
C3 C2 H2 107.5
C1 C2 H2 107.5
B1 C2 H2 107.5
C4 C3 C2 104.1(2)
C4 C3 H3A 110.9
C2 C3 H3A 110.9
C4 C3 H3B 110.9
C2 C3 H3B 110.9
H3A C3 H3B 109.0
C5 C4 C3 106.0(3)
C5 C4 H4A 110.5
C3 C4 H4A 110.5
C5 C4 H4B 110.5
C3 C4 H4B 110.5
H4A C4 H4B 108.7
C4 C5 C1 105.0(2)
C4 C5 H5A 110.7
C1 C5 H5A 110.7
C4 C5 H5B 110.7
C1 C5 H5B 110.7
H5A C5 H5B 108.8
N1 C6 C7 111.4(2)
N1 C6 H6A 109.3
C7 C6 H6A 109.3
N1 C6 H6B 109.3
C7 C6 H6B 109.3
H6A C6 H6B 108.0
C6 C7 C8 111.3(3)
C6 C7 H7A 109.4
C8 C7 H7A 109.4
C6 C7 H7B 109.4
C8 C7 H7B 109.4
H7A C7 H7B 108.0
C9 C8 C7 110.1(2)
C9 C8 H8A 109.6
C7 C8 H8A 109.6
C9 C8 H8B 109.6
C7 C8 H8B 109.6
H8A C8 H8B 108.1
C10 C9 C8 110.6(3)
C10 C9 H9A 109.5
C8 C9 H9A 109.5
C10 C9 H9B 109.5
C8 C9 H9B 109.5
H9A C9 H9B 108.1
N1 C10 C9 111.6(2)
N1 C10 H10A 109.3
C9 C10 H10A 109.3
N1 C10 H10B 109.3
C9 C10 H10B 109.3
H10A C10 H10B 108.0
C16 C11 C12 112.3(2)
C16 C11 B1 119.5(2)
C12 C11 B1 128.0(2)
F12 C12 C13 115.3(2)
F12 C12 C11 120.4(2)
C13 C12 C11 124.3(3)
F13 C13 C14 119.7(3)
F13 C13 C12 120.2(3)
C14 C13 C12 120.2(3)
F14 C14 C13 120.9(3)
F14 C14 C15 120.5(3)
C13 C14 C15 118.6(3)
F15 C15 C14 120.0(3)
F15 C15 C16 120.8(3)
C14 C15 C16 119.2(3)
F16 C16 C15 115.4(3)
F16 C16 C11 119.2(2)
C15 C16 C11 125.4(3)
C22 C21 C26 113.6(2)
C22 C21 B1 123.1(2)
C26 C21 B1 123.3(2)
F22 C22 C23 116.2(2)
F22 C22 C21 119.7(2)
C23 C22 C21 124.1(3)
F23 C23 C24 120.0(3)
F23 C23 C22 120.6(3)
C24 C23 C22 119.4(3)
F24 C24 C23 120.1(3)
F24 C24 C25 120.2(3)
C23 C24 C25 119.7(3)
F25 C25 C24 120.2(3)
F25 C25 C26 121.0(3)
C24 C25 C26 118.9(3)
F26 C26 C25 115.8(2)
F26 C26 C21 119.9(2)
C25 C26 C21 124.3(3)

loop_
_geom_bond_atom_site_label_1
_geom_bond_atom_site_label_2
_geom_bond_distance
B1 C2 1.633(4)
B1 C21 1.637(4)
B1 C11 1.641(4)
B1 H01 1.35(2)
N1 C10 1.502(3)
N1 C6 1.503(3)
N1 C1 1.516(3)
N1 H02 0.92(3)
C1 C5 1.533(4)
C1 C2 1.541(3)
C1 H1 0.9900
C2 C3 1.534(4)
C2 H2 0.9900
C3 C4 1.529(4)
C3 H3A 0.9800
C3 H3B 0.9800
C4 C5 1.505(4)
C4 H4A 0.9800
C4 H4B 0.9800
C5 H5A 0.9800
C5 H5B 0.9800
C6 C7 1.513(4)
C6 H6A 0.9800
C6 H6B 0.9800
C7 C8 1.525(4)
C7 H7A 0.9800
C7 H7B 0.9800
C8 C9 1.515(4)
C8 H8A 0.9800
C8 H8B 0.9800
C9 C10 1.510(4)
C9 H9A 0.9800
C9 H9B 0.9800
C10 H10A 0.9800
C10 H10B 0.9800
C11 C16 1.383(4)
C11 C12 1.388(4)
F12 C12 1.354(3)
C12 C13 1.379(4)
F13 C13 1.351(3)
C13 C14 1.364(5)
F14 C14 1.346(3)
C14 C15 1.370(5)
F15 C15 1.354(4)
C15 C16 1.376(4)
F16 C16 1.366(3)
C21 C22 1.379(4)
C21 C26 1.382(4)
F22 C22 1.355(3)
C22 C23 1.376(4)
F23 C23 1.354(3)
C23 C24 1.360(5)
F24 C24 1.355(3)
C24 C25 1.368(5)
F25 C25 1.343(3)
C25 C26 1.378(4)
F26 C26 1.367(3)

loop_
_geom_torsion_atom_site_label_1
_geom_torsion_atom_site_label_2
_geom_torsion_atom_site_label_3
_geom_torsion_atom_site_label_4
_geom_torsion
C10 N1 C1 C5 55.8(3)
C6 N1 C1 C5 -70.9(3)
C10 N1 C1 C2 -68.3(3)
C6 N1 C1 C2 165.0(2)
N1 C1 C2 C3 162.9(2)
C5 C1 C2 C3 34.7(3)
N1 C1 C2 B1 -66.6(3)
C5 C1 C2 B1 165.2(2)
C21 B1 C2 C3 52.0(3)
C11 B1 C2 C3 -75.5(3)
C21 B1 C2 C1 -65.4(3)
C11 B1 C2 C1 167.1(2)
C1 C2 C3 C4 -41.8(3)
B1 C2 C3 C4 -165.2(3)
C2 C3 C4 C5 35.0(4)
C3 C4 C5 C1 -12.5(4)
N1 C1 C5 C4 -141.2(3)
C2 C1 C5 C4 -14.4(3)
C10 N1 C6 C7 56.6(3)
C1 N1 C6 C7 -174.3(2)
N1 C6 C7 C8 -55.9(3)
C6 C7 C8 C9 55.0(4)
C7 C8 C9 C10 -55.7(4)
C6 N1 C10 C9 -57.9(3)
C1 N1 C10 C9 174.1(2)
C8 C9 C10 N1 58.0(3)
C2 B1 C11 C16 -178.5(2)
C21 B1 C11 C16 54.6(3)
C2 B1 C11 C12 -2.1(4)
C21 B1 C11 C12 -129.1(3)
C16 C11 C12 F12 -178.3(2)
B1 C11 C12 F12 5.2(4)
C16 C11 C12 C13 2.3(4)
B1 C11 C12 C13 -174.2(3)
F12 C12 C13 F13 0.5(4)
C11 C12 C13 F13 179.8(2)
F12 C12 C13 C14 179.0(3)
C11 C12 C13 C14 -1.6(5)
F13 C13 C14 F14 -1.7(5)
C12 C13 C14 F14 179.7(3)
F13 C13 C14 C15 178.5(3)
C12 C13 C14 C15 0.0(5)
F14 C14 C15 F15 0.8(5)
C13 C14 C15 F15 -179.5(3)
F14 C14 C15 C16 -179.1(3)
C13 C14 C15 C16 0.6(5)
F15 C15 C16 F16 -0.4(5)
C14 C15 C16 F16 179.5(3)
F15 C15 C16 C11 -179.6(3)
C14 C15 C16 C11 0.3(5)
C12 C11 C16 F16 179.1(2)
B1 C11 C16 F16 -4.0(4)
C12 C11 C16 C15 -1.7(4)
B1 C11 C16 C15 175.2(3)
C2 B1 C21 C22 -84.1(3)
C11 B1 C21 C22 47.4(4)
C2 B1 C21 C26 93.2(3)
C11 B1 C21 C26 -135.3(3)
C26 C21 C22 F22 179.7(2)
B1 C21 C22 F22 -2.7(4)
C26 C21 C22 C23 -0.8(4)
B1 C21 C22 C23 176.8(3)
F22 C22 C23 F23 0.3(4)
C21 C22 C23 F23 -179.2(3)
F22 C22 C23 C24 -179.6(3)
C21 C22 C23 C24 0.8(5)
F23 C23 C24 F24 0.2(5)
C22 C23 C24 F24 -179.9(3)
F23 C23 C24 C25 179.5(3)
C22 C23 C24 C25 -0.6(5)
F24 C24 C25 F25 -0.6(5)
C23 C24 C25 F25 -180.0(3)
F24 C24 C25 C26 179.6(3)
C23 C24 C25 C26 0.3(5)
F25 C25 C26 F26 0.6(4)
C24 C25 C26 F26 -179.6(3)
F25 C25 C26 C21 180.0(3)
C24 C25 C26 C21 -0.3(5)
C22 C21 C26 F26 179.8(3)
B1 C21 C26 F26 2.2(4)
C22 C21 C26 C25 0.5(4)
B1 C21 C26 C25 -177.1(3)
